data_4125433
loop_
_publ_author_name
'Lopchuk, Justin M.'
'Fjelbye, Kasper'
'Kawamata, Yu'
'Malins, Lara R.'
'Pan, Chung-Mao'
'Gianatassio, Ryan'
'Wang, Jie'
'Prieto, Liher'
'Bradow, James'
'Brandt, Thomas A.'
'Collins, Michael R.'
'Elleraas, Jeff'
'Ewanicki, Jason'
'Farrell, William'
'Fadeyi, Olugbeminiyi O.'
'Gallego, Gary M.'
'Mousseau, James J.'
'Oliver, Robert'
'Sach, Neal W.'
'Smith, Jason K.'
'Spangler, Jillian E.'
'Zhu, Huichin'
'Zhu, Jinjiang'
'Baran, Phil S.'

_publ_section_title
;
 Strain-Release Heteroatom Functionalization: Development, Scope, and
 Stereospecificity.
;
_journal_issue 8
_journal_name_full 'Journal of the American Chemical Society'
_journal_page_first 3209
_journal_page_last 3226
_journal_paper_doi 10.1021/jacs.6b13229
_journal_volume 139
_journal_year 2017
_chemical_absolute_configuration ad
_chemical_formula_moiety 'C30 H33 F3 O4 S'
_chemical_formula_sum 'C30 H33 F3 O4 S'
_chemical_formula_weight 546.62
_space_group_crystal_system orthorhombic
_space_group_IT_number 19
_space_group_name_Hall 'P 2ac 2ab'
_space_group_name_H-M_alt 'P 21 21 21'
_symmetry_space_group_name_Hall 'P 2ac 2ab'
_symmetry_space_group_name_H-M 'P 21 21 21'
_atom_sites_solution_hydrogens geom
_atom_sites_solution_primary dual
_atom_sites_solution_secondary difmap
_audit_creation_date 2016-07-28
_audit_creation_method
;
Olex2 1.2-beta
(compiled 2016.07.26 svn.r3321 for OlexSys, GUI svn.r5206)
;
_cell_angle_alpha 90
_cell_angle_beta 90
_cell_angle_gamma 90
_cell_formula_units_Z 4
_cell_length_a 6.6458(2)
_cell_length_b 8.1522(3)
_cell_length_c 48.2280(15)
_cell_measurement_reflns_used 9519
_cell_measurement_temperature 100.0
_cell_measurement_theta_max 68.109
_cell_measurement_theta_min 5.503
_cell_volume 2612.89(15)
_computing_cell_refinement 'SAINT v8.34A (Bruker, 2013)'
_computing_data_collection 'APEX2 v2014.11-0 (Bruker, 2014)'
_computing_data_reduction 'SAINT v8.34A (Bruker, 2013)'
_computing_molecular_graphics 'Olex2 (Dolomanov et al., 2009)'
_computing_publication_material 'Olex2 (Dolomanov et al., 2009)'
_computing_structure_refinement 'ShelXL (Sheldrick, 2015)'
_computing_structure_solution 'ShelXT (Sheldrick, 2015)'
_diffrn_ambient_temperature 100.0
_diffrn_detector 'Bruker APEX-II CCD'
_diffrn_detector_area_resol_mean 7.9
_diffrn_detector_type 'CCD Area Detector'
_diffrn_measured_fraction_theta_full 0.998
_diffrn_measured_fraction_theta_max 0.997
_diffrn_measurement_device 'Kappa Four-Circle Diffractometer'
_diffrn_measurement_device_type 'Bruker X8 APEX II'
_diffrn_measurement_method '\w and \f scans'
_diffrn_radiation_monochromator 'Double Bounce Multilayer Mirrors'
_diffrn_radiation_probe x-ray
_diffrn_radiation_type CuK\a
_diffrn_radiation_wavelength 1.54178
_diffrn_reflns_av_R_equivalents 0.0317
_diffrn_reflns_av_unetI/netI 0.0404
_diffrn_reflns_Laue_measured_fraction_full 0.998
_diffrn_reflns_Laue_measured_fraction_max 0.997
_diffrn_reflns_limit_h_max 8
_diffrn_reflns_limit_h_min -7
_diffrn_reflns_limit_k_max 9
_diffrn_reflns_limit_k_min -9
_diffrn_reflns_limit_l_max 58
_diffrn_reflns_limit_l_min -55
_diffrn_reflns_number 15810
_diffrn_reflns_point_group_measured_fraction_full 0.992
_diffrn_reflns_point_group_measured_fraction_max 0.991
_diffrn_reflns_theta_full 68.000
_diffrn_reflns_theta_max 68.217
_diffrn_reflns_theta_min 1.832
_diffrn_source 'Micro Focus Rotating Anode'
_diffrn_source_type 'Bruker Microstar FR-592'
_diffrn_standards_number 0
_exptl_absorpt_coefficient_mu 1.592
_exptl_absorpt_correction_T_max 0.3201
_exptl_absorpt_correction_T_min 0.2155
_exptl_absorpt_correction_type multi-scan
_exptl_absorpt_process_details
;
SADABS-2014/5 (Bruker,2014/5) was used for absorption correction.
wR2(int) was 0.0852 before and 0.0676 after correction.
The Ratio of minimum to maximum transmission is 0.6732.
The \l/2 correction factor is 0.00150.
;
_exptl_crystal_colour Colorless
_exptl_crystal_colour_primary Colorless
_exptl_crystal_density_diffrn 1.390
_exptl_crystal_description Block
_exptl_crystal_F_000 1152
_exptl_crystal_size_max 0.177
_exptl_crystal_size_mid 0.153
_exptl_crystal_size_min 0.116
_refine_diff_density_max 0.184
_refine_diff_density_min -0.285
_refine_diff_density_rms 0.038
_refine_ls_abs_structure_details
;
 Flack x determined using 1706 quotients [(I+)-(I-)]/[(I+)+(I-)]
 (Parsons, Flack and Wagner, Acta Cryst. B69 (2013) 249-259).
;
_refine_ls_abs_structure_Flack 0.048(9)
_refine_ls_extinction_method none
_refine_ls_goodness_of_fit_ref 1.047
_refine_ls_hydrogen_treatment constr
_refine_ls_matrix_type full
_refine_ls_number_parameters 385
_refine_ls_number_reflns 4723
_refine_ls_number_restraints 0
_refine_ls_restrained_S_all 1.047
_refine_ls_R_factor_all 0.0414
_refine_ls_R_factor_gt 0.0391
_refine_ls_shift/su_max 0.000
_refine_ls_shift/su_mean 0.000
_refine_ls_structure_factor_coef Fsqd
_refine_ls_weighting_details 'w=1/[\s^2^(Fo^2^)+(0.0362P)^2^+0.9874P] where P=(Fo^2^+2Fc^2^)/3'
_refine_ls_weighting_scheme calc
_refine_ls_wR_factor_gt 0.0953
_refine_ls_wR_factor_ref 0.0968
_reflns_Friedel_coverage 0.692
_reflns_Friedel_fraction_full 0.984
_reflns_Friedel_fraction_max 0.981
_reflns_number_gt 4450
_reflns_number_total 4723
_reflns_threshold_expression 'I > 2\s(I)'
_cod_data_source_file ja6b13229_si_012.cif
_cod_data_source_block Baran599
_cod_depositor_comments
;
The following automatic conversions were performed:

'_diffrn_radiation_probe' value 'X-ray' changed to 'x-ray' according
to
/usr/data/users/saulius/crontab/automatic-downloads/rss-feeds/ACS/lib/dictionaries/cif_core.dic
dictionary named 'cif_core.dic' version 2.4.2 from 2011-04-26.

Automatic conversion script
Id: cif_fix_values 4268 2015-11-12 08:31:59Z antanas 

 Adding full bibliography for 4125430--4125440.cif.
;
_cod_database_code 4125433
_shelx_space_group_comment
;
The symmetry employed for this shelxl refinement is uniquely defined
by the following loop, which should always be used as a source of
symmetry information in preference to the above space-group names.
They are only intended as comments.
;
_shelx_estimated_absorpt_t_max 0.837
_shelx_estimated_absorpt_t_min 0.766
_olex2_refinement_description
;
1. Fixed Uiso
 At 1.2 times of:
  All C(H) groups, All C(H,H) groups, All C(H,H,H,H) groups
 At 1.5 times of:
  All C(H,H,H) groups
2. Uiso/Uaniso restraints and constraints
Uanis(O4B) = Uanis(O4)
Uanis(S1) = Uanis(S1B)
Uanis(O3) = Uanis(O3B)
Uanis(C5B) = Uanis(C5)
3. Others
 Sof(F1B)=Sof(F2B)=Sof(F3B)=1-FVAR(1)
 Sof(F1)=Sof(F2)=Sof(F3)=FVAR(1)
 Sof(S1B)=Sof(O3B)=Sof(O4B)=Sof(H1B)=Sof(H4BC)=Sof(H4BD)=Sof(C5B)=Sof(H5BA)=
 Sof(H5BB)=1-FVAR(2)
 Sof(S1)=Sof(O3)=Sof(O4)=Sof(H1A)=Sof(H4AA)=Sof(H4AB)=Sof(C5)=Sof(H5A)=
 Sof(H5B)=FVAR(2)
4.a Ternary CH refined with riding coordinates:
 C1(H1A), C1(H1B), C3(H3), C12(H12), C13(H13), C19(H19)
4.b Secondary CH2 refined with riding coordinates:
 C2(H2A,H2B), C4(H4AA,H4AB), C4(H4BC,H4BD), C14(H14A,H14B), C15(H15A,H15B),
 C16(H16A,H16B), C17(H17A,H17B), C20(H20A,H20B), C21(H21A,H21B), C5(H5A,H5B),
 C5B(H5BA,H5BB)
4.c Aromatic/amide H refined with riding coordinates:
 C7(H7), C8(H8), C11(H11), C25(H25), C26(H26), C28(H28), C29(H29)
4.d Idealised Me refined as rotating group:
 C23(H23A,H23B,H23C)
;
_shelx_shelxl_version_number 2014/7
_olex2_submission_special_instructions 'No special instructions were received'

loop_
_space_group_symop_operation_xyz
'x, y, z'
'-x+1/2, -y, z+1/2'
'-x, y+1/2, -z+1/2'
'x+1/2, -y+1/2, -z'

loop_
_atom_site_label
_atom_site_type_symbol
_atom_site_fract_x
_atom_site_fract_y
_atom_site_fract_z
_atom_site_U_iso_or_equiv
_atom_site_adp_type
_atom_site_occupancy
_atom_site_site_symmetry_order
_atom_site_calc_flag
_atom_site_refinement_flags_posn
_atom_site_refinement_flags_occupancy
_atom_site_disorder_assembly
_atom_site_disorder_group
S1 S 0.3018(3) 0.6525(2) 0.43059(4) 0.0370(4) Uani 0.750(4) 1 d . P A 1
S1B S 0.2368(9) 0.6626(9) 0.42771(15) 0.0370(4) Uani 0.250(4) 1 d . P A 2
F1 F -0.4988(7) 1.0818(7) 0.47253(17) 0.104(3) Uani 0.642(9) 1 d . P B 1
F2 F -0.2961(10) 1.2776(5) 0.46730(9) 0.0703(16) Uani 0.642(9) 1 d . P B 1
F3 F -0.2934(14) 1.1506(9) 0.50505(10) 0.086(3) Uani 0.642(9) 1 d . P B 1
F1B F -0.4517(12) 1.0178(9) 0.49476(15) 0.062(3) Uani 0.358(9) 1 d . P B 2
F2B F -0.4313(16) 1.1890(18) 0.46255(16) 0.095(5) Uani 0.358(9) 1 d . P B 2
F3B F -0.262(3) 1.2119(17) 0.4997(4) 0.112(7) Uani 0.358(9) 1 d . P B 2
O1 O 0.2405(3) 0.2980(3) 0.36957(4) 0.0415(5) Uani 1 1 d . . . .
O2 O 1.5169(3) -0.4065(3) 0.29324(4) 0.0398(5) Uani 1 1 d . . . .
O3 O 0.3654(6) 0.7065(5) 0.40353(6) 0.0494(9) Uani 0.750(4) 1 d . P A 1
O4 O 0.4507(8) 0.6176(6) 0.45143(8) 0.0442(9) Uani 0.750(4) 1 d . P A 1
O3B O 0.2356(19) 0.6940(14) 0.39864(19) 0.0494(9) Uani 0.250(4) 1 d . P A 2
O4B O 0.429(3) 0.656(2) 0.4431(3) 0.0442(9) Uani 0.250(4) 1 d . P A 2
C1 C 0.1343(5) 0.4764(4) 0.42867(7) 0.0440(8) Uani 1 1 d . . . .
H1A H 0.0629 0.4585 0.4467 0.053 Uiso 0.750(4) 1 calc R P A 1
H1B H 0.1296 0.4588 0.4492 0.053 Uiso 0.250(4) 1 calc R P A 2
C2 C 0.2518(5) 0.3229(4) 0.41991(6) 0.0396(8) Uani 1 1 d . . . .
H2A H 0.3921 0.3514 0.4150 0.048 Uiso 1 1 calc R . . .
H2B H 0.2537 0.2409 0.4351 0.048 Uiso 1 1 calc R . . .
C3 C 0.1390(5) 0.2557(5) 0.39458(6) 0.0454(9) Uani 1 1 d . . . .
H3 H 0.1206 0.1343 0.3960 0.055 Uiso 1 1 calc R . . .
C4 C -0.0617(5) 0.3429(6) 0.39459(8) 0.0627(12) Uani 1 1 d . . . .
H4AA H -0.1194 0.3460 0.3757 0.075 Uiso 0.750(4) 1 calc R P A 1
H4AB H -0.1579 0.2869 0.4071 0.075 Uiso 0.750(4) 1 calc R P A 1
H4BC H -0.1711 0.2609 0.3931 0.075 Uiso 0.250(4) 1 calc R P A 2
H4BD H -0.0697 0.4161 0.3783 0.075 Uiso 0.250(4) 1 calc R P A 2
C6 C 0.4111(4) 0.2107(4) 0.36232(5) 0.0335(7) Uani 1 1 d . . . .
C7 C 0.4678(5) 0.0636(4) 0.37412(6) 0.0362(7) Uani 1 1 d . . . .
H7 H 0.3922 0.0177 0.3889 0.043 Uiso 1 1 calc R . . .
C8 C 0.6376(4) -0.0164(4) 0.36398(5) 0.0324(6) Uani 1 1 d . . . .
H8 H 0.6755 -0.1182 0.3720 0.039 Uiso 1 1 calc R . . .
C9 C 0.7538(4) 0.0469(3) 0.34257(5) 0.0268(6) Uani 1 1 d . . . .
C10 C 0.6936(4) 0.1977(3) 0.33088(5) 0.0264(6) Uani 1 1 d . . . .
C11 C 0.5217(4) 0.2767(4) 0.34081(5) 0.0305(6) Uani 1 1 d . . . .
H11 H 0.4803 0.3773 0.3327 0.037 Uiso 1 1 calc R . . .
C12 C 0.9497(4) -0.0358(3) 0.33361(5) 0.0244(6) Uani 1 1 d . . . .
H12 H 1.0540 -0.0007 0.3473 0.029 Uiso 1 1 calc R . . .
C13 C 1.0221(4) 0.0273(3) 0.30507(5) 0.0225(5) Uani 1 1 d . . . .
H13 H 0.9252 -0.0114 0.2906 0.027 Uiso 1 1 calc R . . .
C14 C 1.0240(4) 0.2135(3) 0.30483(5) 0.0254(6) Uani 1 1 d . . . .
H14A H 1.0845 0.2533 0.2873 0.030 Uiso 1 1 calc R . . .
H14B H 1.1067 0.2547 0.3204 0.030 Uiso 1 1 calc R . . .
C15 C 0.8094(4) 0.2782(3) 0.30748(5) 0.0273(6) Uani 1 1 d . . . .
H15A H 0.8139 0.3981 0.3107 0.033 Uiso 1 1 calc R . . .
H15B H 0.7372 0.2590 0.2898 0.033 Uiso 1 1 calc R . . .
C16 C 0.9447(4) -0.2242(3) 0.33475(6) 0.0286(6) Uani 1 1 d . . . .
H16A H 0.8380 -0.2645 0.3221 0.034 Uiso 1 1 calc R . . .
H16B H 0.9094 -0.2591 0.3538 0.034 Uiso 1 1 calc R . . .
C17 C 1.1469(4) -0.3036(3) 0.32648(5) 0.0287(6) Uani 1 1 d . . . .
H17A H 1.2502 -0.2777 0.3406 0.034 Uiso 1 1 calc R . . .
H17B H 1.1315 -0.4243 0.3256 0.034 Uiso 1 1 calc R . . .
C18 C 1.2143(4) -0.2392(3) 0.29827(5) 0.0265(6) Uani 1 1 d . . . .
C19 C 1.2259(4) -0.0507(3) 0.29934(5) 0.0239(5) Uani 1 1 d . . . .
H19 H 1.3135 -0.0228 0.3155 0.029 Uiso 1 1 calc R . . .
C20 C 1.3442(4) -0.0026(4) 0.27335(6) 0.0293(6) Uani 1 1 d . . . .
H20A H 1.4031 0.1084 0.2752 0.035 Uiso 1 1 calc R . . .
H20B H 1.2582 -0.0063 0.2566 0.035 Uiso 1 1 calc R . . .
C21 C 1.5080(4) -0.1348(4) 0.27240(6) 0.0332(6) Uani 1 1 d . . . .
H21A H 1.5360 -0.1673 0.2530 0.040 Uiso 1 1 calc R . . .
H21B H 1.6341 -0.0936 0.2808 0.040 Uiso 1 1 calc R . . .
C22 C 1.4269(4) -0.2802(4) 0.28882(6) 0.0298(6) Uani 1 1 d . . . .
C23 C 1.0789(4) -0.3067(4) 0.27490(5) 0.0296(6) Uani 1 1 d . . . .
H23A H 0.9378 -0.2822 0.2791 0.044 Uiso 1 1 calc GR . . .
H23B H 1.0969 -0.4257 0.2735 0.044 Uiso 1 1 calc GR . . .
H23C H 1.1159 -0.2550 0.2573 0.044 Uiso 1 1 calc GR . . .
C24 C 0.1203(6) 0.8029(4) 0.44425(6) 0.0455(8) Uani 1 1 d . . . .
C25 C -0.0217(8) 0.8734(5) 0.42738(7) 0.0651(12) Uani 1 1 d . . . .
H25 H -0.0219 0.8511 0.4080 0.078 Uiso 1 1 calc R . . .
C26 C -0.1649(7) 0.9773(4) 0.43873(7) 0.0577(11) Uani 1 1 d . . . .
H26 H -0.2659 1.0243 0.4273 0.069 Uiso 1 1 calc R . . .
C27 C -0.1599(5) 1.0123(4) 0.46693(6) 0.0399(7) Uani 1 1 d . . . .
C28 C -0.0111(5) 0.9449(4) 0.48351(6) 0.0399(7) Uani 1 1 d . . . .
H28 H -0.0046 0.9722 0.5026 0.048 Uiso 1 1 calc R . . .
C29 C 0.1280(5) 0.8379(4) 0.47225(6) 0.0370(7) Uani 1 1 d . . . .
H29 H 0.2279 0.7890 0.4837 0.044 Uiso 1 1 calc R . . .
C30 C -0.3139(6) 1.1222(5) 0.47902(8) 0.0539(9) Uani 1 1 d . . . .
C5 C -0.0200(7) 0.5040(6) 0.40421(8) 0.0405(10) Uani 0.750(4) 1 d . P A 1
H5A H -0.1439 0.5583 0.4110 0.049 Uiso 0.750(4) 1 calc R P A 1
H5B H 0.0403 0.5718 0.3893 0.049 Uiso 0.750(4) 1 calc R P A 1
C5B C -0.092(2) 0.4453(18) 0.4213(2) 0.0405(10) Uani 0.250(4) 1 d . P A 2
H5BA H -0.1624 0.3823 0.4360 0.049 Uiso 0.250(4) 1 calc R P A 2
H5BB H -0.1655 0.5488 0.4177 0.049 Uiso 0.250(4) 1 calc R P A 2

loop_
_atom_site_aniso_label
_atom_site_aniso_U_11
_atom_site_aniso_U_22
_atom_site_aniso_U_33
_atom_site_aniso_U_23
_atom_site_aniso_U_13
_atom_site_aniso_U_12
S1 0.0424(12) 0.0420(5) 0.0267(6) 0.0027(4) 0.0013(9) 0.0077(8)
S1B 0.0424(12) 0.0420(5) 0.0267(6) 0.0027(4) 0.0013(9) 0.0077(8)
F1 0.046(3) 0.086(4) 0.182(9) -0.007(5) -0.016(3) -0.004(3)
F2 0.097(4) 0.044(2) 0.070(3) 0.0109(17) 0.017(2) 0.021(2)
F3 0.104(6) 0.116(7) 0.038(2) 0.015(3) 0.014(3) 0.066(6)
F1B 0.067(5) 0.058(4) 0.062(5) 0.006(3) 0.017(4) -0.005(4)
F2B 0.074(7) 0.145(13) 0.065(5) 0.049(6) 0.010(5) 0.053(9)
F3B 0.069(6) 0.080(9) 0.188(16) -0.094(10) -0.031(10) 0.017(7)
O1 0.0315(11) 0.0675(15) 0.0256(9) -0.0093(9) -0.0002(8) 0.0132(12)
O2 0.0374(12) 0.0352(12) 0.0468(12) 0.0034(9) 0.0007(10) 0.0136(10)
O3 0.058(2) 0.0555(18) 0.0346(15) 0.0075(13) 0.0097(16) 0.003(2)
O4 0.0456(19) 0.052(3) 0.035(3) 0.0000(16) -0.007(2) 0.0068(19)
O3B 0.058(2) 0.0555(18) 0.0346(15) 0.0075(13) 0.0097(16) 0.003(2)
O4B 0.0456(19) 0.052(3) 0.035(3) 0.0000(16) -0.007(2) 0.0068(19)
C1 0.0441(19) 0.0443(19) 0.0435(17) -0.0106(15) -0.0055(15) 0.0056(16)
C2 0.0489(19) 0.0436(18) 0.0264(13) -0.0041(12) -0.0004(13) 0.0075(16)
C3 0.0314(17) 0.070(2) 0.0345(16) -0.0168(16) 0.0074(13) -0.0006(17)
C4 0.0305(18) 0.112(4) 0.0459(19) -0.033(2) 0.0034(15) 0.011(2)
C6 0.0262(14) 0.0524(18) 0.0219(12) -0.0096(12) -0.0023(11) 0.0072(14)
C7 0.0322(16) 0.0560(19) 0.0203(13) 0.0003(12) 0.0027(12) -0.0010(15)
C8 0.0326(15) 0.0411(16) 0.0236(13) 0.0038(12) -0.0018(11) 0.0004(13)
C9 0.0273(14) 0.0316(14) 0.0213(12) -0.0017(10) -0.0022(11) -0.0010(12)
C10 0.0266(13) 0.0293(14) 0.0233(12) -0.0034(10) -0.0030(10) 0.0007(12)
C11 0.0296(14) 0.0341(15) 0.0279(13) -0.0068(11) -0.0040(11) 0.0040(13)
C12 0.0266(14) 0.0260(13) 0.0208(12) 0.0012(10) -0.0020(11) 0.0008(11)
C13 0.0206(13) 0.0250(13) 0.0219(12) 0.0008(10) -0.0006(10) 0.0002(11)
C14 0.0248(14) 0.0253(13) 0.0261(12) 0.0002(10) 0.0002(11) 0.0010(12)
C15 0.0250(13) 0.0269(13) 0.0301(13) 0.0007(11) 0.0000(11) 0.0032(12)
C16 0.0297(14) 0.0300(14) 0.0263(13) 0.0047(11) 0.0011(11) 0.0025(13)
C17 0.0314(15) 0.0251(14) 0.0296(13) 0.0033(11) -0.0021(11) 0.0027(12)
C18 0.0279(14) 0.0254(14) 0.0263(12) -0.0009(10) -0.0017(11) 0.0030(12)
C19 0.0236(13) 0.0243(13) 0.0237(12) -0.0003(9) -0.0035(11) -0.0002(11)
C20 0.0283(14) 0.0290(15) 0.0304(14) 0.0009(11) 0.0048(12) 0.0008(12)
C21 0.0276(15) 0.0323(15) 0.0396(15) -0.0023(12) 0.0041(12) 0.0029(13)
C22 0.0285(14) 0.0326(15) 0.0283(13) -0.0048(12) -0.0041(11) 0.0029(13)
C23 0.0275(14) 0.0313(15) 0.0300(13) -0.0039(11) -0.0021(11) -0.0002(12)
C24 0.071(2) 0.0348(17) 0.0301(15) 0.0023(13) 0.0021(15) -0.0003(18)
C25 0.122(4) 0.044(2) 0.0296(16) 0.0005(14) -0.018(2) 0.017(2)
C26 0.089(3) 0.041(2) 0.0432(19) 0.0027(15) -0.0284(19) 0.010(2)
C27 0.049(2) 0.0316(16) 0.0395(16) 0.0050(13) -0.0073(14) -0.0072(15)
C28 0.0459(19) 0.0450(19) 0.0288(15) -0.0013(13) -0.0039(13) -0.0048(16)
C29 0.0421(17) 0.0366(17) 0.0322(15) -0.0011(12) -0.0042(13) -0.0052(15)
C30 0.050(2) 0.056(2) 0.056(2) 0.0076(18) -0.0099(18) 0.002(2)
C5 0.042(2) 0.050(2) 0.0292(19) -0.0035(17) 0.0020(17) 0.008(2)
C5B 0.042(2) 0.050(2) 0.0292(19) -0.0035(17) 0.0020(17) 0.008(2)

loop_
_atom_type_symbol
_atom_type_description
_atom_type_scat_dispersion_real
_atom_type_scat_dispersion_imag
_atom_type_scat_source
C C 0.0181 0.0091 'International Tables Vol C Tables 4.2.6.8 and 6.1.1.4'
H H 0.0000 0.0000 'International Tables Vol C Tables 4.2.6.8 and 6.1.1.4'
F F 0.0727 0.0534 'International Tables Vol C Tables 4.2.6.8 and 6.1.1.4'
O O 0.0492 0.0322 'International Tables Vol C Tables 4.2.6.8 and 6.1.1.4'
S S 0.3331 0.5567 'International Tables Vol C Tables 4.2.6.8 and 6.1.1.4'

loop_
_geom_angle_atom_site_label_1
_geom_angle_atom_site_label_2
_geom_angle_atom_site_label_3
_geom_angle
O3 S1 C1 112.0(2)
O3 S1 C24 108.2(2)
O4 S1 O3 119.4(3)
O4 S1 C1 107.5(3)
O4 S1 C24 109.4(2)
C1 S1 C24 98.17(19)
O3B S1B O4B 120.4(9)
O3B S1B C1 100.9(7)
O3B S1B C24 111.2(6)
O4B S1B C1 107.9(8)
O4B S1B C24 101.0(8)
C24 S1B C1 116.2(5)
C6 O1 C3 118.6(3)
S1 C1 H1A 111.2
S1B C1 H1B 99.9
C2 C1 S1 110.2(2)
C2 C1 S1B 121.9(3)
C2 C1 H1A 111.2
C2 C1 H1B 99.9
C2 C1 C5 103.9(3)
C2 C1 C5B 107.1(6)
C5 C1 S1 108.8(3)
C5 C1 H1A 111.2
C5B C1 S1B 122.3(6)
C5B C1 H1B 99.9
C1 C2 H2A 110.7
C1 C2 H2B 110.7
H2A C2 H2B 108.8
C3 C2 C1 105.2(3)
C3 C2 H2A 110.7
C3 C2 H2B 110.7
O1 C3 C2 110.9(3)
O1 C3 H3 110.9
O1 C3 C4 107.7(3)
C2 C3 H3 110.9
C4 C3 C2 105.2(3)
C4 C3 H3 110.9
C3 C4 H4AA 110.7
C3 C4 H4AB 110.7
C3 C4 H4BC 109.3
C3 C4 H4BD 109.3
C3 C4 C5B 111.7(6)
H4AA C4 H4AB 108.8
H4BC C4 H4BD 107.9
C5 C4 C3 105.2(3)
C5 C4 H4AA 110.7
C5 C4 H4AB 110.7
C5B C4 H4BC 109.3
C5B C4 H4BD 109.3
C7 C6 O1 124.5(3)
C7 C6 C11 120.2(3)
C11 C6 O1 115.2(3)
C6 C7 H7 120.5
C6 C7 C8 118.9(3)
C8 C7 H7 120.5
C7 C8 H8 118.7
C9 C8 C7 122.5(3)
C9 C8 H8 118.7
C8 C9 C10 117.6(3)
C8 C9 C12 121.3(3)
C10 C9 C12 120.9(2)
C9 C10 C15 122.1(2)
C11 C10 C9 119.8(3)
C11 C10 C15 118.1(2)
C6 C11 C10 120.9(3)
C6 C11 H11 119.5
C10 C11 H11 119.5
C9 C12 H12 106.1
C9 C12 C13 111.7(2)
C9 C12 C16 114.3(2)
C13 C12 H12 106.1
C16 C12 H12 106.1
C16 C12 C13 111.8(2)
C12 C13 H13 108.4
C14 C13 C12 110.0(2)
C14 C13 H13 108.4
C14 C13 C19 114.1(2)
C19 C13 C12 107.5(2)
C19 C13 H13 108.4
C13 C14 H14A 109.7
C13 C14 H14B 109.7
C13 C14 C15 109.7(2)
H14A C14 H14B 108.2
C15 C14 H14A 109.7
C15 C14 H14B 109.7
C10 C15 C14 112.8(2)
C10 C15 H15A 109.0
C10 C15 H15B 109.0
C14 C15 H15A 109.0
C14 C15 H15B 109.0
H15A C15 H15B 107.8
C12 C16 H16A 109.0
C12 C16 H16B 109.0
C12 C16 C17 113.0(2)
H16A C16 H16B 107.8
C17 C16 H16A 109.0
C17 C16 H16B 109.0
C16 C17 H17A 109.7
C16 C17 H17B 109.7
H17A C17 H17B 108.2
C18 C17 C16 110.0(2)
C18 C17 H17A 109.7
C18 C17 H17B 109.7
C17 C18 C19 109.2(2)
C17 C18 C23 110.9(2)
C19 C18 C23 114.1(2)
C22 C18 C17 117.7(2)
C22 C18 C19 100.5(2)
C22 C18 C23 104.1(2)
C13 C19 C18 112.2(2)
C13 C19 H19 106.4
C13 C19 C20 119.9(2)
C18 C19 H19 106.4
C20 C19 C18 104.7(2)
C20 C19 H19 106.4
C19 C20 H20A 111.4
C19 C20 H20B 111.4
C19 C20 C21 102.1(2)
H20A C20 H20B 109.2
C21 C20 H20A 111.4
C21 C20 H20B 111.4
C20 C21 H21A 110.5
C20 C21 H21B 110.5
H21A C21 H21B 108.7
C22 C21 C20 106.3(2)
C22 C21 H21A 110.5
C22 C21 H21B 110.5
O2 C22 C18 126.4(3)
O2 C22 C21 125.4(3)
C18 C22 C21 108.3(2)
C18 C23 H23A 109.5
C18 C23 H23B 109.5
C18 C23 H23C 109.5
H23A C23 H23B 109.5
H23A C23 H23C 109.5
H23B C23 H23C 109.5
C25 C24 S1 121.1(3)
C25 C24 S1B 109.7(3)
C25 C24 C29 121.3(3)
C29 C24 S1 117.6(3)
C29 C24 S1B 128.3(4)
C24 C25 H25 120.2
C24 C25 C26 119.6(3)
C26 C25 H25 120.2
C25 C26 H26 120.2
C25 C26 C27 119.7(3)
C27 C26 H26 120.2
C26 C27 C30 119.6(3)
C28 C27 C26 120.0(3)
C28 C27 C30 120.4(3)
C27 C28 H28 120.0
C29 C28 C27 120.0(3)
C29 C28 H28 120.0
C24 C29 C28 119.3(3)
C24 C29 H29 120.3
C28 C29 H29 120.3
F1 C30 F2 102.2(5)
F1 C30 C27 113.7(4)
F2 C30 C27 109.4(4)
F3 C30 F1 112.2(6)
F3 C30 F2 102.9(5)
F3 C30 C27 114.9(5)
F1B C30 C27 106.6(4)
F2B C30 F1B 101.2(7)
F2B C30 F3B 114.7(10)
F2B C30 C27 116.7(5)
F3B C30 F1B 95.6(9)
F3B C30 C27 117.6(8)
C1 C5 H5A 111.0
C1 C5 H5B 111.0
C4 C5 C1 103.8(3)
C4 C5 H5A 111.0
C4 C5 H5B 111.0
H5A C5 H5B 109.0
C1 C5B H5BA 112.0
C1 C5B H5BB 112.0
C4 C5B C1 98.6(8)
C4 C5B H5BA 112.0
C4 C5B H5BB 112.0
H5BA C5B H5BB 109.7

loop_
_geom_bond_atom_site_label_1
_geom_bond_atom_site_label_2
_geom_bond_distance
S1 O3 1.440(4)
S1 O4 1.439(4)
S1 C1 1.819(4)
S1 C24 1.842(4)
S1B O3B 1.425(12)
S1B O4B 1.479(18)
S1B C1 1.664(8)
S1B C24 1.595(8)
F1 C30 1.310(6)
F2 C30 1.392(6)
F3 C30 1.284(7)
F1B C30 1.463(8)
F2B C30 1.239(8)
F3B C30 1.283(13)
O1 C3 1.424(4)
O1 C6 1.383(3)
O2 C22 1.209(3)
C1 H1A 1.0000
C1 H1B 1.0000
C1 C2 1.535(4)
C1 C5 1.579(5)
C1 C5B 1.567(14)
C2 H2A 0.9900
C2 H2B 0.9900
C2 C3 1.534(4)
C3 H3 1.0000
C3 C4 1.512(5)
C4 H4AA 0.9900
C4 H4AB 0.9900
C4 H4BC 0.9900
C4 H4BD 0.9900
C4 C5 1.420(6)
C4 C5B 1.549(12)
C6 C7 1.380(5)
C6 C11 1.381(4)
C7 H7 0.9500
C7 C8 1.392(4)
C8 H8 0.9500
C8 C9 1.388(4)
C9 C10 1.410(4)
C9 C12 1.528(4)
C10 C11 1.396(4)
C10 C15 1.515(4)
C11 H11 0.9500
C12 H12 1.0000
C12 C13 1.546(3)
C12 C16 1.537(4)
C13 H13 1.0000
C13 C14 1.518(4)
C13 C19 1.521(4)
C14 H14A 0.9900
C14 H14B 0.9900
C14 C15 1.526(4)
C15 H15A 0.9900
C15 H15B 0.9900
C16 H16A 0.9900
C16 H16B 0.9900
C16 C17 1.544(4)
C17 H17A 0.9900
C17 H17B 0.9900
C17 C18 1.525(4)
C18 C19 1.539(3)
C18 C22 1.522(4)
C18 C23 1.544(4)
C19 H19 1.0000
C19 C20 1.530(4)
C20 H20A 0.9900
C20 H20B 0.9900
C20 C21 1.533(4)
C21 H21A 0.9900
C21 H21B 0.9900
C21 C22 1.524(4)
C23 H23A 0.9800
C23 H23B 0.9800
C23 H23C 0.9800
C24 C25 1.372(5)
C24 C29 1.381(4)
C25 H25 0.9500
C25 C26 1.387(6)
C26 H26 0.9500
C26 C27 1.390(4)
C27 C28 1.386(5)
C27 C30 1.480(5)
C28 H28 0.9500
C28 C29 1.382(5)
C29 H29 0.9500
C5 H5A 0.9900
C5 H5B 0.9900
C5B H5BA 0.9900
C5B H5BB 0.9900
